data_4031014
loop_
_publ_author_name
'Ma, Longfei'
'Sun, Jibin'
'Lu, Xiaofeng'
'Zhang, Shangxi'
'Qi, Hui'
'Liu, Lei'
'Shao, Yongliang'
'Shao, Xiangfeng'

_publ_section_title
;
 Copper ion salts of arylthiotetrathiafulvalenes: synthesis, structure
 diversity and magnetic properties.
;
_journal_name_full 'Beilstein journal of organic chemistry'
_journal_page_first 850
_journal_page_last 859
_journal_paper_doi 10.3762/bjoc.11.95
_journal_volume 11
_journal_year 2015
_chemical_formula_moiety 'C34 H28 O4 S8 Cu Br4'
_chemical_formula_sum 'C34 H28 Br4 Cu O4 S8'
_chemical_formula_weight 1140.22
_chemical_name_common (TTF4)(CuBr4)
_chemical_name_systematic
;
(TTF4)(CuBr4)
;
_chemical_temperature_decomposition 512
_space_group_IT_number 56
_symmetry_cell_setting orthorhombic
_symmetry_space_group_name_Hall '-P 2ab 2ac'
_symmetry_space_group_name_H-M 'P c c n'
_atom_sites_solution_hydrogens geom
_atom_sites_solution_primary direct
_atom_sites_solution_secondary difmap
_audit_creation_method SHELXL-97
_cell_angle_alpha 90.00
_cell_angle_beta 90.00
_cell_angle_gamma 90.00
_cell_formula_units_Z 4
_cell_length_a 12.9103(8)
_cell_length_b 19.5008(5)
_cell_length_c 16.3696(5)
_cell_measurement_reflns_used 1954
_cell_measurement_temperature 293(2)
_cell_measurement_theta_max 22.2560
_cell_measurement_theta_min 3.5350
_cell_volume 4121.2(3)
_computing_cell_refinement
;
CrysAlisPro, Agilent Technologies,
Version 1.171.36.32 (release 02-08-2013 CrysAlis171 .NET)
(compiled Aug  2 2013,16:46:58)
;
_computing_data_collection
;
CrysAlisPro, Agilent Technologies,
Version 1.171.36.32 (release 02-08-2013 CrysAlis171 .NET)
(compiled Aug  2 2013,16:46:58)
;
_computing_data_reduction
;
CrysAlisPro, Agilent Technologies,
Version 1.171.36.32 (release 02-08-2013 CrysAlis171 .NET)
(compiled Aug  2 2013,16:46:58)
;
_computing_molecular_graphics Ortep3
_computing_publication_material 'SHELXL-97 (Sheldrick, 1997)'
_computing_structure_refinement 'SHELXL-97 (Sheldrick, 1997)'
_computing_structure_solution SIR2004
_diffrn_ambient_temperature 293(2)
_diffrn_detector_area_resol_mean 16.0733
_diffrn_measured_fraction_theta_full 0.997
_diffrn_measured_fraction_theta_max 0.917
_diffrn_measurement_device_type 'SuperNova, Dual, Cu at zero, Eos'
_diffrn_measurement_method '\w scans'
_diffrn_radiation_monochromator mirror
_diffrn_radiation_source 'SuperNova (Mo) X-ray Source'
_diffrn_radiation_type MoK\a
_diffrn_radiation_wavelength 0.71073
_diffrn_reflns_av_R_equivalents 0.0667
_diffrn_reflns_av_sigmaI/netI 0.0918
_diffrn_reflns_limit_h_max 14
_diffrn_reflns_limit_h_min -16
_diffrn_reflns_limit_k_max 26
_diffrn_reflns_limit_k_min -23
_diffrn_reflns_limit_l_max 19
_diffrn_reflns_limit_l_min -21
_diffrn_reflns_number 13851
_diffrn_reflns_theta_full 26.3154
_diffrn_reflns_theta_max 28.55
_diffrn_reflns_theta_min 3.13
_exptl_absorpt_coefficient_mu 4.850
_exptl_absorpt_correction_T_max 0.78943
_exptl_absorpt_correction_T_min 0.55468
_exptl_absorpt_correction_type multi-scan
_exptl_absorpt_process_details
;
CrysAlisPro, Agilent Technologies,
Version 1.171.36.28 (release 01-02-2013 CrysAlis171 .NET)
(compiled Feb  1 2013,16:14:44)
Empirical absorption correction using spherical harmonics,
 implemented in SCALE3 ABSPACK scaling algorithm.
;
_exptl_crystal_colour black
_exptl_crystal_density_diffrn 1.838
_exptl_crystal_density_meas ?
_exptl_crystal_density_method 'not measured'
_exptl_crystal_description needle
_exptl_crystal_F_000 2244
_exptl_crystal_size_max 0.3
_exptl_crystal_size_mid 0.05
_exptl_crystal_size_min 0.05
_refine_diff_density_max 0.510
_refine_diff_density_min -0.651
_refine_diff_density_rms 0.103
_refine_ls_extinction_method none
_refine_ls_goodness_of_fit_ref 1.004
_refine_ls_hydrogen_treatment constr
_refine_ls_matrix_type full
_refine_ls_number_parameters 231
_refine_ls_number_reflns 4816
_refine_ls_number_restraints 0
_refine_ls_restrained_S_all 1.004
_refine_ls_R_factor_all 0.1377
_refine_ls_R_factor_gt 0.0516
_refine_ls_shift/su_max 0.000
_refine_ls_shift/su_mean 0.000
_refine_ls_structure_factor_coef Fsqd
_refine_ls_weighting_details 'calc w=1/[\s^2^(Fo^2^)+(0.0173P)^2^+0.0000P] where P=(Fo^2^+2Fc^2^)/3'
_refine_ls_weighting_scheme calc
_refine_ls_wR_factor_gt 0.0704
_refine_ls_wR_factor_ref 0.0943
_reflns_number_gt 2419
_reflns_number_total 4816
_reflns_threshold_expression >2sigma(I)
_cod_data_source_file 1860-5397-11-95-S2.cif
_cod_data_source_block TTF4_complex
_cod_depositor_comments
;
The following automatic conversions were performed:

'_chemical_melting_point' tag was changed to
'_chemical_temperature_decomposition' since the value had been '512
(decomposed)'. The value '512 (decomposed)' was changed to '512'.

'_symmetry_cell_setting' value 'Orthorhombic' changed to
'orthorhombic' according to
/usr/data/users/saulius/crontab/automatic-downloads/rss-feeds/Beilstein/lib/dictionaries/cif_core.dic
dictionary named 'cif_core.dic' version 2.4.2 from 2011-04-26.

'_exptl_crystal_density_meas' value 'not measured' was changed to '?'
- the value is perceived as not measured.

Automatic conversion script
Id: cif_fix_values 3271 2015-04-21 07:52:19Z andrius 

 Adding full bibliography for 4031010--4031017.cif.
;
_cod_original_sg_symbol_H-M Pccn
_cod_original_formula_sum 'C34 H28 O4 S8 Cu Br4'
_cod_database_code 4031014

loop_
_symmetry_equiv_pos_as_xyz
'x, y, z'
'-x+1/2, -y+1/2, z'
'x+1/2, -y, -z+1/2'
'-x, y+1/2, -z+1/2'
'-x, -y, -z'
'x-1/2, y-1/2, -z'
'-x-1/2, y, z-1/2'
'x, -y-1/2, z-1/2'

loop_
_atom_site_label
_atom_site_type_symbol
_atom_site_fract_x
_atom_site_fract_y
_atom_site_fract_z
_atom_site_U_iso_or_equiv
_atom_site_adp_type
_atom_site_occupancy
_atom_site_symmetry_multiplicity
_atom_site_calc_flag
_atom_site_refinement_flags
C1 C 0.3030(3) 0.2604(2) 0.4501(2) 0.0308(12) Uani 1 1 d .
C2 C 0.4685(4) 0.3263(3) 0.4289(3) 0.0385(13) Uani 1 1 d .
C3 C 0.3583(5) 0.4909(3) 0.2597(3) 0.0530(16) Uani 1 1 d .
H3 H 0.3133 0.4816 0.2167 0.064 Uiso 1 1 calc R
C4 C 0.4970(4) 0.2618(3) 0.4551(3) 0.0414(14) Uani 1 1 d .
C5 C 0.5897(5) 0.0740(3) 0.6106(3) 0.0554(17) Uani 1 1 d .
H5 H 0.5647 0.0653 0.6628 0.066 Uiso 1 1 calc R
C6 C 0.4821(5) 0.4528(3) 0.3575(4) 0.0535(16) Uani 1 1 d .
C7 C 0.6614(5) 0.0345(3) 0.4861(4) 0.0614(18) Uani 1 1 d .
H7 H 0.6870 -0.0010 0.4540 0.074 Uiso 1 1 calc R
C8 C 0.4195(5) 0.4402(3) 0.2911(3) 0.0513(17) Uani 1 1 d .
H8 H 0.4188 0.3969 0.2674 0.062 Uiso 1 1 calc R
C10 C 0.6205(4) 0.1533(3) 0.5017(4) 0.0479(15) Uani 1 1 d .
C11 C 0.3640(5) 0.5567(3) 0.2926(4) 0.0561(18) Uani 1 1 d .
C12 C 0.4892(5) 0.5194(3) 0.3885(4) 0.069(2) Uani 1 1 d .
H12 H 0.5336 0.5288 0.4318 0.082 Uiso 1 1 calc R
C13 C 0.4301(6) 0.5712(3) 0.3545(4) 0.073(2) Uani 1 1 d .
H13 H 0.4357 0.6158 0.3741 0.088 Uiso 1 1 calc R
C14 C 0.2987(6) 0.6714(3) 0.2837(5) 0.113(3) Uani 1 1 d .
H14A H 0.2499 0.6979 0.2528 0.170 Uiso 1 1 calc R
H14B H 0.3668 0.6905 0.2771 0.170 Uiso 1 1 calc R
H14C H 0.2799 0.6722 0.3404 0.170 Uiso 1 1 calc R
C15 C 0.6288(5) 0.0212(3) 0.5644(4) 0.0492(15) Uani 1 1 d .
C16 C 0.5872(5) 0.1401(3) 0.5798(4) 0.0575(17) Uani 1 1 d .
H16 H 0.5629 0.1758 0.6123 0.069 Uiso 1 1 calc R
C18 C 0.6020(5) -0.0619(3) 0.6688(3) 0.0701(19) Uani 1 1 d .
H18A H 0.6125 -0.1099 0.6785 0.105 Uiso 1 1 calc R
H18B H 0.5296 -0.0513 0.6734 0.105 Uiso 1 1 calc R
H18C H 0.6401 -0.0358 0.7085 0.105 Uiso 1 1 calc R
C19 C 0.6566(5) 0.0999(3) 0.4545(3) 0.0600(18) Uani 1 1 d .
H19 H 0.6778 0.1080 0.4011 0.072 Uiso 1 1 calc R
O1 O 0.2984(4) 0.6024(2) 0.2551(3) 0.0808(14) Uani 1 1 d .
O2 O 0.6373(3) -0.04486(19) 0.5891(2) 0.0681(13) Uani 1 1 d .
Cu2 Cu 0.2500 0.2500 0.18229(5) 0.0426(3) Uani 1 2 d S
Br1 Br 0.25590(5) 0.13719(3) 0.12528(3) 0.0548(2) Uani 1 1 d .
Br3 Br 0.42213(5) 0.24948(3) 0.23433(4) 0.0596(2) Uani 1 1 d .
S1 S 0.39928(10) 0.20640(7) 0.47729(8) 0.0413(4) Uani 1 1 d .
S2 S 0.33890(11) 0.33936(7) 0.42043(9) 0.0423(4) Uani 1 1 d .
S3 S 0.62633(12) 0.23898(8) 0.46498(12) 0.0710(5) Uani 1 1 d .
S4 S 0.56038(12) 0.38756(8) 0.40157(10) 0.0660(5) Uani 1 1 d .

loop_
_atom_site_aniso_label
_atom_site_aniso_U_11
_atom_site_aniso_U_22
_atom_site_aniso_U_33
_atom_site_aniso_U_23
_atom_site_aniso_U_13
_atom_site_aniso_U_12
C1 0.019(3) 0.041(3) 0.033(3) 0.003(2) 0.004(2) -0.001(3)
C2 0.025(3) 0.042(3) 0.048(3) 0.005(2) -0.002(3) -0.003(3)
C3 0.067(5) 0.039(3) 0.053(4) -0.002(3) 0.009(3) -0.007(3)
C4 0.022(3) 0.050(3) 0.052(3) 0.002(3) 0.000(3) -0.005(3)
C5 0.057(4) 0.058(4) 0.051(4) 0.001(3) 0.013(3) 0.014(4)
C6 0.059(4) 0.043(3) 0.058(4) 0.005(3) 0.013(4) -0.012(3)
C7 0.073(5) 0.051(4) 0.061(4) -0.004(3) 0.017(4) 0.015(4)
C8 0.070(5) 0.031(3) 0.053(4) 0.000(3) 0.017(4) -0.009(3)
C10 0.029(3) 0.048(3) 0.067(4) 0.008(3) -0.006(3) 0.006(3)
C11 0.073(5) 0.040(3) 0.056(4) 0.005(3) 0.015(4) 0.002(4)
C12 0.086(6) 0.056(4) 0.063(4) -0.005(3) -0.001(4) -0.023(4)
C13 0.106(7) 0.040(4) 0.073(5) -0.004(3) 0.003(5) -0.010(4)
C14 0.106(7) 0.042(4) 0.191(8) -0.004(5) 0.030(6) 0.013(5)
C15 0.044(4) 0.050(4) 0.054(4) -0.002(3) 0.007(3) 0.008(3)
C16 0.048(4) 0.050(4) 0.075(4) -0.014(3) -0.005(4) 0.015(3)
C18 0.069(5) 0.065(4) 0.077(4) 0.015(3) 0.015(4) 0.008(4)
C19 0.053(4) 0.070(4) 0.057(4) 0.006(3) 0.014(4) 0.016(4)
O1 0.111(4) 0.044(2) 0.088(3) 0.008(2) 0.014(3) 0.012(3)
O2 0.089(4) 0.048(2) 0.068(3) 0.008(2) 0.020(3) 0.017(3)
Cu2 0.0569(7) 0.0320(5) 0.0388(5) 0.000 0.000 -0.0002(5)
Br1 0.0827(5) 0.0318(3) 0.0499(3) -0.0034(2) -0.0033(4) 0.0017(3)
Br3 0.0566(4) 0.0483(3) 0.0739(4) -0.0018(3) -0.0084(4) 0.0013(4)
S1 0.0216(7) 0.0392(7) 0.0630(9) 0.0076(6) 0.0000(7) 0.0007(7)
S2 0.0264(8) 0.0425(8) 0.0579(9) 0.0103(7) 0.0047(8) 0.0020(7)
S3 0.0180(8) 0.0630(11) 0.1319(15) 0.0240(10) -0.0014(10) -0.0012(8)
S4 0.0356(10) 0.0586(10) 0.1038(13) 0.0194(9) 0.0060(10) -0.0153(9)

loop_
_atom_type_symbol
_atom_type_description
_atom_type_scat_dispersion_real
_atom_type_scat_dispersion_imag
_atom_type_scat_source
C C 0.0033 0.0016 'International Tables Vol C Tables 4.2.6.8 and 6.1.1.4'
H H 0.0000 0.0000 'International Tables Vol C Tables 4.2.6.8 and 6.1.1.4'
N N 0.0061 0.0033 'International Tables Vol C Tables 4.2.6.8 and 6.1.1.4'
O O 0.0106 0.0060 'International Tables Vol C Tables 4.2.6.8 and 6.1.1.4'
Cu Cu 0.3201 1.2651 'International Tables Vol C Tables 4.2.6.8 and 6.1.1.4'
Br Br -0.2901 2.4595 'International Tables Vol C Tables 4.2.6.8 and 6.1.1.4'
S S 0.1246 0.1234 'International Tables Vol C Tables 4.2.6.8 and 6.1.1.4'

loop_
_geom_angle_atom_site_label_1
_geom_angle_atom_site_label_2
_geom_angle_atom_site_label_3
_geom_angle
_geom_angle_site_symmetry_1
_geom_angle_site_symmetry_3
C1 C1 S2 121.6(5) 2 .
C1 C1 S1 122.0(5) 2 .
S2 C1 S1 116.4(3) . .
C4 C2 S2 115.1(4) . .
C4 C2 S4 121.6(4) . .
S2 C2 S4 123.2(3) . .
C8 C3 C11 119.4(6) . .
C2 C4 S1 116.6(4) . .
C2 C4 S3 121.3(4) . .
S1 C4 S3 122.1(3) . .
C15 C5 C16 120.4(5) . .
C8 C6 C12 119.4(6) . .
C8 C6 S4 121.8(4) . .
C12 C6 S4 118.7(5) . .
C15 C7 C19 120.8(5) . .
C3 C8 C6 120.5(5) . .
C16 C10 C19 119.0(5) . .
C16 C10 S3 120.3(5) . .
C19 C10 S3 120.5(5) . .
C13 C11 O1 126.0(6) . .
C13 C11 C3 120.9(6) . .
O1 C11 C3 113.1(6) . .
C13 C12 C6 119.8(6) . .
C11 C13 C12 119.8(6) . .
O2 C15 C5 125.3(5) . .
O2 C15 C7 115.7(5) . .
C5 C15 C7 119.0(5) . .
C10 C16 C5 120.4(5) . .
C7 C19 C10 120.4(5) . .
C11 O1 C14 117.6(5) . .
C15 O2 C18 118.0(4) . .
Br3 Cu2 Br3 138.05(5) . 2
Br3 Cu2 Br1 96.09(2) . .
Br3 Cu2 Br1 99.98(2) 2 .
Br3 Cu2 Br1 99.98(2) . 2
Br3 Cu2 Br1 96.09(2) 2 2
Br1 Cu2 Br1 134.05(4) . 2
C1 S1 C4 95.4(2) . .
C1 S2 C2 96.3(2) . .
C4 S3 C10 103.4(3) . .
C2 S4 C6 102.0(3) . .

loop_
_geom_bond_atom_site_label_1
_geom_bond_atom_site_label_2
_geom_bond_distance
_geom_bond_site_symmetry_2
C1 C1 1.428(9) 2
C1 S2 1.680(4) .
C1 S1 1.688(5) .
C2 C4 1.379(6) .
C2 S2 1.698(5) .
C2 S4 1.742(5) .
C3 C8 1.365(7) .
C3 C11 1.395(7) .
C4 S1 1.700(5) .
C4 S3 1.736(5) .
C5 C15 1.372(7) .
C5 C16 1.384(7) .
C6 C8 1.377(7) .
C6 C12 1.397(7) .
C6 S4 1.778(6) .
C7 C15 1.375(7) .
C7 C19 1.376(7) .
C10 C16 1.374(7) .
C10 C19 1.378(7) .
C10 S3 1.777(5) .
C11 C13 1.355(8) .
C11 O1 1.375(7) .
C12 C13 1.383(8) .
C14 O1 1.423(7) .
C15 O2 1.355(6) .
C18 O2 1.421(6) .
Cu2 Br3 2.3800(7) .
Cu2 Br3 2.3800(7) 2
Cu2 Br1 2.3908(6) .
Cu2 Br1 2.3908(6) 2
